data_2230394
loop_
_publ_author_name
'Xu, Xuebin'
'Ding, Shuai'
'Shen, Si'
'Tang, Jinkui'
'Liu, Zhiliang'

_publ_section_title
;
 Bis(\m-2-{[2-(1,3-benzothiazol-2-yl)hydrazinylidene]methyl}-6-methoxyphenolato)bis[dinitratodysprosium(III)]
 methanol disolvate
;
_journal_coeditor_code JJ2083
_journal_issue 6
_journal_name_full 'Acta Crystallographica Section E'
_journal_page_first m796
_journal_page_last m797
_journal_paper_doi 10.1107/S1600536811019118
_journal_volume 67
_journal_year 2011
_chemical_formula_iupac '[Dy2 (C15 H12 N3 O2 S)2 (N O3)4], 2C H4 O'
_chemical_formula_moiety 'C30 H24 Dy2 N10 O16 S2, 2(C H4 O)'
_chemical_formula_sum 'C32 H32 Dy2 N10 O18 S2'
_chemical_formula_weight 1233.82
_chemical_name_systematic
;
Bis(\m-2-{[2-(1,3-benzothiazol-2-yl)hydrazinylidene]methyl}-6-
methoxyphenolato)bis[dinitratodysprosium(III)] methanol disolvate
;
_space_group_IT_number 2
_symmetry_cell_setting triclinic
_symmetry_space_group_name_Hall '-P 1'
_symmetry_space_group_name_H-M 'P -1'
_atom_sites_solution_hydrogens geom
_atom_sites_solution_primary direct
_atom_sites_solution_secondary difmap
_audit_creation_method SHELXL-97
_cell_angle_alpha 112.0450(10)
_cell_angle_beta 105.0650(10)
_cell_angle_gamma 93.1540(10)
_cell_formula_units_Z 1
_cell_length_a 9.6191(6)
_cell_length_b 10.1002(7)
_cell_length_c 11.6151(8)
_cell_measurement_reflns_used 3776
_cell_measurement_temperature 159(2)
_cell_measurement_theta_max 25.11
_cell_measurement_theta_min 2.3
_cell_volume 995.23(12)
_computing_cell_refinement '<i>CrystalClear</i> (Rigaku, 2002)'
_computing_data_collection '<i>CrystalClear</i> (Rigaku, 2002)'
_computing_data_reduction '<i>CrystalClear</i> (Rigaku, 2002)'
_computing_molecular_graphics 'DIAMOND (Brandenburg & Putz, 2006) and XP (Siemens, 1994)'
_computing_publication_material 'publCIF (Westrip, 2010)'
_computing_structure_refinement 'SHELXL97 (Sheldrick, 2008)'
_computing_structure_solution 'SHELXS97 (Sheldrick, 2008)'
_diffrn_ambient_temperature 159(2)
_diffrn_detector_area_resol_mean 7.31
_diffrn_measured_fraction_theta_full 0.984
_diffrn_measured_fraction_theta_max 0.984
_diffrn_measurement_device_type 'Rigaku Saturn CCD area-detector'
_diffrn_measurement_method '\w and \f'
_diffrn_radiation_monochromator confocal
_diffrn_radiation_source 'rotating anode'
_diffrn_radiation_type MoK\a
_diffrn_radiation_wavelength 0.71073
_diffrn_reflns_av_R_equivalents 0.0162
_diffrn_reflns_av_sigmaI/netI 0.0335
_diffrn_reflns_limit_h_max 11
_diffrn_reflns_limit_h_min -11
_diffrn_reflns_limit_k_max 7
_diffrn_reflns_limit_k_min -12
_diffrn_reflns_limit_l_max 13
_diffrn_reflns_limit_l_min -13
_diffrn_reflns_number 5083
_diffrn_reflns_theta_full 25.13
_diffrn_reflns_theta_max 25.13
_diffrn_reflns_theta_min 1.99
_exptl_absorpt_coefficient_mu 3.922
_exptl_absorpt_correction_T_max 0.676
_exptl_absorpt_correction_T_min 0.631
_exptl_absorpt_correction_type multi-scan
_exptl_absorpt_process_details
;
(<i>CrystalClear</i>; Rigaku, 2002)
;
_exptl_crystal_colour yellow
_exptl_crystal_density_diffrn 2.059
_exptl_crystal_density_method 'not measured'
_exptl_crystal_description block
_exptl_crystal_F_000 602
_exptl_crystal_size_max 0.20
_exptl_crystal_size_mid 0.10
_exptl_crystal_size_min 0.10
_refine_diff_density_max 0.831
_refine_diff_density_min -0.509
_refine_ls_extinction_method none
_refine_ls_goodness_of_fit_ref 1.069
_refine_ls_hydrogen_treatment constr
_refine_ls_matrix_type full
_refine_ls_number_parameters 292
_refine_ls_number_reflns 3502
_refine_ls_number_restraints 0
_refine_ls_restrained_S_all 1.069
_refine_ls_R_factor_all 0.0295
_refine_ls_R_factor_gt 0.0249
_refine_ls_shift/su_max 0.001
_refine_ls_shift/su_mean 0.000
_refine_ls_structure_factor_coef Fsqd
_refine_ls_weighting_details 'calc w=1/[\s^2^(Fo^2^)+(0.0289P)^2^+0.1270P] where P=(Fo^2^+2Fc^2^)/3'
_refine_ls_weighting_scheme calc
_refine_ls_wR_factor_gt 0.0551
_refine_ls_wR_factor_ref 0.0574
_reflns_number_gt 3162
_reflns_number_total 3502
_reflns_threshold_expression I>2\s(I)
_cod_data_source_file jj2083.cif
_cod_data_source_block I
_cod_database_code 2230394
_cod_database_fobs_code 2230394

loop_
_symmetry_equiv_pos_as_xyz
'x, y, z'
'-x, -y, -z'

loop_
_atom_site_type_symbol
_atom_site_label
_atom_site_fract_x
_atom_site_fract_y
_atom_site_fract_z
_atom_site_U_iso_or_equiv
_atom_site_adp_type
_atom_site_calc_flag
_atom_site_refinement_flags
_atom_site_occupancy
_atom_site_symmetry_multiplicity
_atom_site_disorder_assembly
_atom_site_disorder_group
C C1 0.5488(5) -0.1481(6) 1.3423(4) 0.0419(12) Uani d . 1 1 . .
H H1A 0.4829 -0.0989 1.3895 0.063 Uiso calc R 1 1 . .
H H1B 0.6488 -0.0946 1.3876 0.063 Uiso calc R 1 1 . .
H H1C 0.5453 -0.2468 1.3387 0.063 Uiso calc R 1 1 . .
C C2 0.3550(4) -0.2085(4) 1.1420(4) 0.0262(9) Uani d . 1 1 . .
C C3 0.2744(5) -0.3007(5) 1.1704(4) 0.0328(10) Uani d . 1 1 . .
H H3 0.3194 -0.3323 1.2363 0.039 Uiso calc R 1 1 . .
C C4 0.1277(5) -0.3481(5) 1.1034(4) 0.0349(10) Uani d . 1 1 . .
H H4 0.0711 -0.4143 1.1208 0.042 Uiso calc R 1 1 . .
C C5 0.0654(4) -0.2974(5) 1.0113(4) 0.0314(10) Uani d . 1 1 . .
H H5 -0.0365 -0.3263 0.9677 0.038 Uiso calc R 1 1 . .
C C6 0.1455(4) -0.2054(4) 0.9789(4) 0.0259(9) Uani d . 1 1 . .
C C7 0.2972(4) -0.1615(4) 1.0421(4) 0.0237(8) Uani d . 1 1 . .
C C8 0.0613(4) -0.1613(5) 0.8805(4) 0.0308(10) Uani d . 1 1 . .
H H8 -0.0395 -0.2025 0.8423 0.037 Uiso calc R 1 1 . .
C C9 0.0364(4) 0.0701(5) 0.7244(4) 0.0285(9) Uani d . 1 1 . .
C C10 0.1564(4) 0.2767(4) 0.7467(4) 0.0265(9) Uani d . 1 1 . .
C C11 0.2636(4) 0.3998(5) 0.7988(4) 0.0309(10) Uani d . 1 1 . .
H H11 0.3530 0.4075 0.8617 0.037 Uiso calc R 1 1 . .
C C12 0.2378(5) 0.5099(5) 0.7573(4) 0.0335(10) Uani d . 1 1 . .
H H12 0.3112 0.5930 0.7904 0.040 Uiso calc R 1 1 . .
C C13 0.1059(5) 0.5011(5) 0.6680(4) 0.0354(10) Uani d . 1 1 . .
H H13 0.0902 0.5791 0.6421 0.042 Uiso calc R 1 1 . .
C C14 -0.0026(5) 0.3818(5) 0.6163(4) 0.0335(10) Uani d . 1 1 . .
H H14 -0.0930 0.3764 0.5557 0.040 Uiso calc R 1 1 . .
C C15 0.0251(4) 0.2701(5) 0.6558(4) 0.0284(9) Uani d . 1 1 . .
C C16 0.2951(6) 0.3287(6) 0.4354(5) 0.0540(14) Uani d . 1 1 . .
H H16A 0.2585 0.3862 0.3858 0.081 Uiso calc R 1 1 . .
H H16C 0.3978 0.3682 0.4862 0.081 Uiso calc R 1 1 . .
H H16B 0.2374 0.3326 0.4945 0.081 Uiso calc R 1 1 . .
Dy Dy1 0.358298(18) 0.05304(2) 0.890365(17) 0.02346(8) Uani d . 1 1 . .
N N4 0.1097(3) -0.0726(4) 0.8405(3) 0.0283(8) Uani d . 1 1 . .
N N5 0.1632(3) 0.1587(4) 0.7829(3) 0.0274(8) Uani d . 1 1 . .
N N6 0.3542(4) 0.3093(4) 1.1063(3) 0.0345(9) Uani d . 1 1 . .
N N7 0.3601(4) -0.1898(4) 0.6517(3) 0.0327(8) Uani d . 1 1 . .
N N9 0.0038(3) -0.0478(4) 0.7456(3) 0.0327(8) Uani d . 1 1 . .
H H9 -0.0802 -0.1070 0.7020 0.039 Uiso calc R 1 1 . .
O O1 0.5034(3) -0.1543(3) 1.2102(3) 0.0291(6) Uani d . 1 1 . .
O O2 0.3863(3) -0.0823(3) 1.0113(2) 0.0249(6) Uani d . 1 1 . .
O O3 0.2717(3) 0.1897(3) 1.0724(3) 0.0340(7) Uani d . 1 1 . .
O O4 0.4335(3) 0.3079(3) 1.0330(3) 0.0337(7) Uani d . 1 1 . .
O O5 0.3585(4) 0.4152(4) 1.2012(3) 0.0574(10) Uani d . 1 1 . .
O O6 0.2613(3) -0.1127(3) 0.6575(3) 0.0371(7) Uani d . 1 1 . .
O O7 0.3620(4) -0.2850(4) 0.5512(3) 0.0580(10) Uani d . 1 1 . .
O O8 0.4579(3) -0.1600(3) 0.7589(3) 0.0416(8) Uani d . 1 1 . .
O O9 0.2828(3) 0.1836(4) 0.3486(3) 0.0452(8) Uani d . 1 1 . .
H H9A 0.3398 0.1790 0.3038 0.068 Uiso calc R 1 1 . .
S S1 -0.09430(11) 0.11034(12) 0.61321(10) 0.0315(2) Uani d . 1 1 . .

loop_
_atom_site_aniso_label
_atom_site_aniso_U_11
_atom_site_aniso_U_22
_atom_site_aniso_U_33
_atom_site_aniso_U_12
_atom_site_aniso_U_13
_atom_site_aniso_U_23
C1 0.033(2) 0.062(3) 0.028(2) 0.002(2) 0.0030(19) 0.020(2)
C2 0.021(2) 0.029(2) 0.027(2) 0.0045(17) 0.0058(17) 0.0110(18)
C3 0.036(2) 0.029(2) 0.033(2) 0.006(2) 0.0075(19) 0.014(2)
C4 0.033(2) 0.033(2) 0.041(3) 0.002(2) 0.011(2) 0.017(2)
C5 0.022(2) 0.035(2) 0.034(2) 0.0027(18) 0.0075(18) 0.011(2)
C6 0.0188(19) 0.028(2) 0.030(2) 0.0037(17) 0.0051(17) 0.0118(18)
C7 0.0183(19) 0.022(2) 0.028(2) 0.0031(16) 0.0038(16) 0.0095(18)
C8 0.016(2) 0.037(3) 0.033(2) 0.0030(18) 0.0006(17) 0.013(2)
C9 0.019(2) 0.037(2) 0.028(2) 0.0086(18) 0.0036(17) 0.013(2)
C10 0.023(2) 0.032(2) 0.024(2) 0.0070(18) 0.0049(17) 0.0117(18)
C11 0.022(2) 0.039(3) 0.030(2) 0.0060(19) 0.0039(17) 0.014(2)
C12 0.029(2) 0.035(2) 0.032(2) 0.003(2) 0.0046(19) 0.012(2)
C13 0.039(2) 0.039(3) 0.031(2) 0.011(2) 0.006(2) 0.019(2)
C14 0.031(2) 0.042(3) 0.028(2) 0.012(2) 0.0021(19) 0.019(2)
C15 0.020(2) 0.038(2) 0.022(2) 0.0059(18) 0.0028(16) 0.0086(19)
C16 0.043(3) 0.069(4) 0.044(3) 0.009(3) 0.011(2) 0.018(3)
Dy1 0.01390(10) 0.03118(12) 0.02375(11) 0.00321(8) 0.00021(7) 0.01318(9)
N4 0.0175(16) 0.033(2) 0.0301(18) -0.0005(15) -0.0019(14) 0.0156(16)
N5 0.0207(17) 0.0310(19) 0.0281(18) 0.0054(15) 0.0046(14) 0.0110(16)
N6 0.033(2) 0.039(2) 0.029(2) 0.0144(18) 0.0035(17) 0.0152(19)
N7 0.0199(18) 0.036(2) 0.031(2) 0.0019(16) -0.0010(15) 0.0067(18)
N9 0.0144(16) 0.045(2) 0.0347(19) -0.0018(16) -0.0072(14) 0.0229(18)
O1 0.0195(13) 0.0415(17) 0.0277(15) 0.0034(13) 0.0010(11) 0.0199(14)
O2 0.0146(13) 0.0316(16) 0.0279(14) 0.0016(12) 0.0007(11) 0.0156(13)
O3 0.0291(16) 0.0430(19) 0.0312(16) 0.0091(15) 0.0063(13) 0.0177(15)
O4 0.0285(15) 0.0393(18) 0.0298(15) 0.0044(14) 0.0036(13) 0.0138(14)
O5 0.086(3) 0.041(2) 0.041(2) 0.021(2) 0.0250(19) 0.0073(18)
O6 0.0229(15) 0.0449(19) 0.0318(16) 0.0119(14) -0.0016(13) 0.0087(15)
O7 0.0373(19) 0.066(3) 0.037(2) 0.0132(18) -0.0008(16) -0.0066(19)
O8 0.0351(17) 0.0463(19) 0.0321(16) 0.0152(15) -0.0033(14) 0.0117(15)
O9 0.0258(17) 0.057(2) 0.046(2) -0.0010(16) 0.0079(14) 0.0163(18)
S1 0.0212(5) 0.0388(6) 0.0302(5) 0.0037(5) -0.0020(4) 0.0161(5)

loop_
_atom_type_symbol
_atom_type_description
_atom_type_scat_dispersion_real
_atom_type_scat_dispersion_imag
_atom_type_scat_source
C C 0.0033 0.0016 'International Tables Vol C Tables 4.2.6.8 and 6.1.1.4'
H H 0.0000 0.0000 'International Tables Vol C Tables 4.2.6.8 and 6.1.1.4'
Dy Dy -0.1892 4.4098 'International Tables Vol C Tables 4.2.6.8 and 6.1.1.4'
N N 0.0061 0.0033 'International Tables Vol C Tables 4.2.6.8 and 6.1.1.4'
O O 0.0106 0.0060 'International Tables Vol C Tables 4.2.6.8 and 6.1.1.4'
S S 0.1246 0.1234 'International Tables Vol C Tables 4.2.6.8 and 6.1.1.4'

loop_
_geom_angle_atom_site_label_1
_geom_angle_atom_site_label_2
_geom_angle_atom_site_label_3
_geom_angle_site_symmetry_1
_geom_angle_site_symmetry_3
_geom_angle
_geom_angle_publ_flag
O1 C1 H1A . . 109.5 ?
O1 C1 H1B . . 109.5 ?
H1A C1 H1B . . 109.5 ?
O1 C1 H1C . . 109.5 ?
H1A C1 H1C . . 109.5 ?
H1B C1 H1C . . 109.5 ?
C3 C2 O1 . . 122.0(4) ?
C3 C2 C7 . . 123.2(4) ?
O1 C2 C7 . . 114.8(3) ?
C2 C3 C4 . . 120.1(4) ?
C2 C3 H3 . . 120.0 ?
C4 C3 H3 . . 120.0 ?
C5 C4 C3 . . 118.5(4) ?
C5 C4 H4 . . 120.8 ?
C3 C4 H4 . . 120.8 ?
C4 C5 C6 . . 122.6(4) ?
C4 C5 H5 . . 118.7 ?
C6 C5 H5 . . 118.7 ?
C5 C6 C7 . . 119.6(4) ?
C5 C6 C8 . . 115.0(4) ?
C7 C6 C8 . . 125.3(4) ?
O2 C7 C2 . . 119.8(3) ?
O2 C7 C6 . . 124.3(3) ?
C2 C7 C6 . . 115.8(3) ?
N4 C8 C6 . . 126.1(4) ?
N4 C8 H8 . . 117.0 ?
C6 C8 H8 . . 117.0 ?
N5 C9 N9 . . 123.9(4) ?
N5 C9 S1 . . 117.3(3) ?
N9 C9 S1 . . 118.8(3) ?
C11 C10 C15 . . 119.0(4) ?
C11 C10 N5 . . 125.8(3) ?
C15 C10 N5 . . 115.2(4) ?
C12 C11 C10 . . 118.9(4) ?
C12 C11 H11 . . 120.6 ?
C10 C11 H11 . . 120.6 ?
C11 C12 C13 . . 120.9(4) ?
C11 C12 H12 . . 119.5 ?
C13 C12 H12 . . 119.5 ?
C14 C13 C12 . . 121.5(4) ?
C14 C13 H13 . . 119.3 ?
C12 C13 H13 . . 119.3 ?
C13 C14 C15 . . 117.4(4) ?
C13 C14 H14 . . 121.3 ?
C15 C14 H14 . . 121.3 ?
C14 C15 C10 . . 122.3(4) ?
C14 C15 S1 . . 127.6(3) ?
C10 C15 S1 . . 109.9(3) ?
O9 C16 H16A . . 109.5 ?
O9 C16 H16C . . 109.5 ?
H16A C16 H16C . . 109.5 ?
O9 C16 H16B . . 109.5 ?
H16A C16 H16B . . 109.5 ?
H16C C16 H16B . . 109.5 ?
O2 Dy1 O2 . 2_657 73.96(10) ?
O2 Dy1 O1 . 2_657 139.27(9) ?
O2 Dy1 O1 2_657 2_657 68.12(9) ?
O2 Dy1 O4 . . 109.76(9) ?
O2 Dy1 O4 2_657 . 74.78(9) ?
O1 Dy1 O4 2_657 . 74.29(10) ?
O2 Dy1 O3 . . 76.56(10) ?
O2 Dy1 O3 2_657 . 103.27(9) ?
O1 Dy1 O3 2_657 . 125.83(10) ?
O4 Dy1 O3 . . 52.63(10) ?
O2 Dy1 N4 . . 75.53(10) ?
O2 Dy1 N4 2_657 . 149.07(10) ?
O1 Dy1 N4 2_657 . 138.80(10) ?
O4 Dy1 N4 . . 121.11(11) ?
O3 Dy1 N4 . . 74.17(11) ?
O2 Dy1 O6 . . 108.45(10) ?
O2 Dy1 O6 2_657 . 116.45(9) ?
O1 Dy1 O6 2_657 . 76.95(10) ?
O4 Dy1 O6 . . 141.79(10) ?
O3 Dy1 O6 . . 139.92(10) ?
N4 Dy1 O6 . . 69.16(10) ?
O2 Dy1 N5 . . 139.17(10) ?
O2 Dy1 N5 2_657 . 144.17(10) ?
O1 Dy1 N5 2_657 . 81.46(10) ?
O4 Dy1 N5 . . 79.22(10) ?
O3 Dy1 N5 . . 79.08(10) ?
N4 Dy1 N5 . . 66.52(11) ?
O6 Dy1 N5 . . 72.05(10) ?
O2 Dy1 O8 . . 77.32(10) ?
O2 Dy1 O8 2_657 . 70.22(9) ?
O1 Dy1 O8 2_657 . 76.42(10) ?
O4 Dy1 O8 . . 140.65(10) ?
O3 Dy1 O8 . . 153.86(10) ?
N4 Dy1 O8 . . 98.23(11) ?
O6 Dy1 O8 . . 50.52(9) ?
N5 Dy1 O8 . . 121.51(10) ?
O2 Dy1 Dy1 . 2_657 37.86(6) ?
O2 Dy1 Dy1 2_657 2_657 36.10(6) ?
O1 Dy1 Dy1 2_657 2_657 103.10(6) ?
O4 Dy1 Dy1 . 2_657 92.27(7) ?
O3 Dy1 Dy1 . 2_657 90.23(7) ?
N4 Dy1 Dy1 . 2_657 113.24(8) ?
O6 Dy1 Dy1 . 2_657 118.59(7) ?
N5 Dy1 Dy1 . 2_657 169.00(8) ?
O8 Dy1 Dy1 . 2_657 69.47(6) ?
C8 N4 N9 . . 114.2(3) ?
C8 N4 Dy1 . . 131.6(3) ?
N9 N4 Dy1 . . 114.1(2) ?
C9 N5 C10 . . 109.1(3) ?
C9 N5 Dy1 . . 113.1(3) ?
C10 N5 Dy1 . . 136.6(2) ?
O5 N6 O3 . . 122.4(4) ?
O5 N6 O4 . . 122.6(4) ?
O3 N6 O4 . . 115.0(3) ?
O7 N7 O6 . . 122.5(4) ?
O7 N7 O8 . . 122.2(4) ?
O6 N7 O8 . . 115.2(3) ?
C9 N9 N4 . . 117.0(3) ?
C9 N9 H9 . . 121.5 ?
N4 N9 H9 . . 121.5 ?
C2 O1 C1 . . 114.9(3) ?
C2 O1 Dy1 . 2_657 116.7(2) ?
C1 O1 Dy1 . 2_657 127.7(2) ?
C7 O2 Dy1 . . 136.2(2) ?
C7 O2 Dy1 . 2_657 117.7(2) ?
Dy1 O2 Dy1 . 2_657 106.04(10) ?
N6 O3 Dy1 . . 95.9(2) ?
N6 O4 Dy1 . . 96.3(2) ?
N7 O6 Dy1 . . 98.6(2) ?
N7 O8 Dy1 . . 95.6(2) ?
C16 O9 H9A . . 109.5 ?
C9 S1 C15 . . 88.36(19) ?

loop_
_geom_bond_atom_site_label_1
_geom_bond_atom_site_label_2
_geom_bond_site_symmetry_2
_geom_bond_distance
_geom_bond_publ_flag
C1 O1 . 1.459(5) ?
C1 H1A . 0.9800 ?
C1 H1B . 0.9800 ?
C1 H1C . 0.9800 ?
C2 C3 . 1.364(6) ?
C2 O1 . 1.402(4) ?
C2 C7 . 1.410(5) ?
C3 C4 . 1.379(6) ?
C3 H3 . 0.9500 ?
C4 C5 . 1.370(6) ?
C4 H4 . 0.9500 ?
C5 C6 . 1.390(5) ?
C5 H5 . 0.9500 ?
C6 C7 . 1.412(5) ?
C6 C8 . 1.451(5) ?
C7 O2 . 1.342(4) ?
C8 N4 . 1.270(5) ?
C8 H8 . 0.9500 ?
C9 N5 . 1.320(5) ?
C9 N9 . 1.340(5) ?
C9 S1 . 1.738(4) ?
C10 C11 . 1.395(6) ?
C10 C15 . 1.399(5) ?
C10 N5 . 1.405(5) ?
C11 C12 . 1.379(6) ?
C11 H11 . 0.9500 ?
C12 C13 . 1.388(6) ?
C12 H12 . 0.9500 ?
C13 C14 . 1.376(6) ?
C13 H13 . 0.9500 ?
C14 C15 . 1.384(6) ?
C14 H14 . 0.9500 ?
C15 S1 . 1.752(4) ?
C16 O9 . 1.410(6) ?
C16 H16A . 0.9800 ?
C16 H16C . 0.9800 ?
C16 H16B . 0.9800 ?
Dy1 O2 . 2.280(3) y
Dy1 O2 2_657 2.374(2) y
Dy1 O1 2_657 2.394(3) y
Dy1 O4 . 2.422(3) y
Dy1 O3 . 2.433(3) y
Dy1 N4 . 2.461(3) y
Dy1 O6 . 2.471(3) y
Dy1 N5 . 2.494(3) y
Dy1 O8 . 2.530(3) y
Dy1 Dy1 2_657 3.7184(4) ?
N4 N9 . 1.402(4) ?
N6 O5 . 1.203(5) ?
N6 O3 . 1.273(5) ?
N6 O4 . 1.279(4) ?
N7 O7 . 1.208(5) ?
N7 O6 . 1.261(4) ?
N7 O8 . 1.266(4) ?
N9 H9 . 0.8800 ?
O1 Dy1 2_657 2.394(3) ?
O2 Dy1 2_657 2.374(2) ?
O9 H9A . 0.8400 ?

loop_
_geom_hbond_atom_site_label_D
_geom_hbond_atom_site_label_H
_geom_hbond_atom_site_label_A
_geom_hbond_site_symmetry_A
_geom_hbond_distance_DH
_geom_hbond_distance_HA
_geom_hbond_distance_DA
_geom_hbond_angle_DHA
O9 H9A O3 1_554 0.84 2.64 3.206(4) 126
O9 H9A O8 2_656 0.84 2.24 3.049(4) 161
N9 H9 O9 2_556 0.88 1.91 2.751(4) 160

loop_
_geom_torsion_atom_site_label_1
_geom_torsion_atom_site_label_2
_geom_torsion_atom_site_label_3
_geom_torsion_atom_site_label_4
_geom_torsion_site_symmetry_1
_geom_torsion_site_symmetry_2
_geom_torsion_site_symmetry_3
_geom_torsion_site_symmetry_4
_geom_torsion
_geom_torsion_publ_flag
O1 C2 C3 C4 . . . . 178.1(4) ?
C7 C2 C3 C4 . . . . -2.5(7) ?
C2 C3 C4 C5 . . . . -1.7(6) ?
C3 C4 C5 C6 . . . . 2.8(7) ?
C4 C5 C6 C7 . . . . 0.2(6) ?
C4 C5 C6 C8 . . . . -179.3(4) ?
C3 C2 C7 O2 . . . . -173.5(4) ?
O1 C2 C7 O2 . . . . 6.0(5) ?
C3 C2 C7 C6 . . . . 5.3(6) ?
O1 C2 C7 C6 . . . . -175.2(3) ?
C5 C6 C7 O2 . . . . 174.7(4) ?
C8 C6 C7 O2 . . . . -6.0(6) ?
C5 C6 C7 C2 . . . . -4.1(6) ?
C8 C6 C7 C2 . . . . 175.3(4) ?
C5 C6 C8 N4 . . . . 176.4(4) ?
C7 C6 C8 N4 . . . . -3.0(7) ?
C15 C10 C11 C12 . . . . -1.1(6) ?
N5 C10 C11 C12 . . . . -176.9(4) ?
C10 C11 C12 C13 . . . . 1.8(6) ?
C11 C12 C13 C14 . . . . -1.0(7) ?
C12 C13 C14 C15 . . . . -0.5(6) ?
C13 C14 C15 C10 . . . . 1.2(6) ?
C13 C14 C15 S1 . . . . 176.6(3) ?
C11 C10 C15 C14 . . . . -0.5(6) ?
N5 C10 C15 C14 . . . . 175.8(4) ?
C11 C10 C15 S1 . . . . -176.5(3) ?
N5 C10 C15 S1 . . . . -0.2(4) ?
C6 C8 N4 N9 . . . . -179.2(4) ?
C6 C8 N4 Dy1 . . . . 4.8(7) ?
O2 Dy1 N4 C8 . . . . 0.1(4) ?
O2 Dy1 N4 C8 2_657 . . . 9.7(5) ?
O1 Dy1 N4 C8 2_657 . . . 153.4(3) ?
O4 Dy1 N4 C8 . . . . -104.5(4) ?
O3 Dy1 N4 C8 . . . . -79.8(4) ?
O6 Dy1 N4 C8 . . . . 116.7(4) ?
N5 Dy1 N4 C8 . . . . -164.5(4) ?
O8 Dy1 N4 C8 . . . . 74.6(4) ?
Dy1 Dy1 N4 C8 2_657 . . . 3.5(4) ?
O2 Dy1 N4 N9 . . . . -176.0(3) ?
O2 Dy1 N4 N9 2_657 . . . -166.4(2) ?
O1 Dy1 N4 N9 2_657 . . . -22.7(3) ?
O4 Dy1 N4 N9 . . . . 79.4(3) ?
O3 Dy1 N4 N9 . . . . 104.2(3) ?
O6 Dy1 N4 N9 . . . . -59.4(3) ?
N5 Dy1 N4 N9 . . . . 19.4(2) ?
O8 Dy1 N4 N9 . . . . -101.4(3) ?
Dy1 Dy1 N4 N9 2_657 . . . -172.6(2) ?
N9 C9 N5 C10 . . . . -175.2(4) ?
S1 C9 N5 C10 . . . . 5.1(4) ?
N9 C9 N5 Dy1 . . . . 15.4(5) ?
S1 C9 N5 Dy1 . . . . -164.29(19) ?
C11 C10 N5 C9 . . . . 173.0(4) ?
C15 C10 N5 C9 . . . . -3.0(5) ?
C11 C10 N5 Dy1 . . . . -21.3(6) ?
C15 C10 N5 Dy1 . . . . 162.7(3) ?
O2 Dy1 N5 C9 . . . . -40.9(3) ?
O2 Dy1 N5 C9 2_657 . . . 167.3(2) ?
O1 Dy1 N5 C9 2_657 . . . 135.7(3) ?
O4 Dy1 N5 C9 . . . . -148.7(3) ?
O3 Dy1 N5 C9 . . . . -95.1(3) ?
N4 Dy1 N5 C9 . . . . -17.7(3) ?
O6 Dy1 N5 C9 . . . . 56.8(3) ?
O8 Dy1 N5 C9 . . . . 67.5(3) ?
Dy1 Dy1 N5 C9 2_657 . . . -108.9(4) ?
O2 Dy1 N5 C10 . . . . 153.8(3) ?
O2 Dy1 N5 C10 2_657 . . . 2.0(5) ?
O1 Dy1 N5 C10 2_657 . . . -29.6(4) ?
O4 Dy1 N5 C10 . . . . 46.0(4) ?
O3 Dy1 N5 C10 . . . . 99.6(4) ?
N4 Dy1 N5 C10 . . . . 177.0(4) ?
O6 Dy1 N5 C10 . . . . -108.5(4) ?
O8 Dy1 N5 C10 . . . . -97.8(4) ?
Dy1 Dy1 N5 C10 2_657 . . . 85.8(5) ?
N5 C9 N9 N4 . . . . 3.2(6) ?
S1 C9 N9 N4 . . . . -177.1(3) ?
C8 N4 N9 C9 . . . . 162.8(4) ?
Dy1 N4 N9 C9 . . . . -20.4(4) ?
C3 C2 O1 C1 . . . . -25.7(5) ?
C7 C2 O1 C1 . . . . 154.9(4) ?
C3 C2 O1 Dy1 . . . 2_657 162.7(3) ?
C7 C2 O1 Dy1 . . . 2_657 -16.7(4) ?
C2 C7 O2 Dy1 . . . . -167.5(3) ?
C6 C7 O2 Dy1 . . . . 13.8(6) ?
C2 C7 O2 Dy1 . . . 2_657 7.9(5) ?
C6 C7 O2 Dy1 . . . 2_657 -170.8(3) ?
O2 Dy1 O2 C7 2_657 . . . 175.7(4) ?
O1 Dy1 O2 C7 2_657 . . . -162.4(3) ?
O4 Dy1 O2 C7 . . . . 108.9(3) ?
O3 Dy1 O2 C7 . . . . 67.4(3) ?
N4 Dy1 O2 C7 . . . . -9.4(3) ?
O6 Dy1 O2 C7 . . . . -71.2(3) ?
N5 Dy1 O2 C7 . . . . 12.5(4) ?
O8 Dy1 O2 C7 . . . . -111.5(3) ?
Dy1 Dy1 O2 C7 2_657 . . . 175.7(4) ?
O2 Dy1 O2 Dy1 2_657 . . 2_657 0.0 ?
O1 Dy1 O2 Dy1 2_657 . . 2_657 21.83(19) ?
O4 Dy1 O2 Dy1 . . . 2_657 -66.82(12) ?
O3 Dy1 O2 Dy1 . . . 2_657 -108.32(12) ?
N4 Dy1 O2 Dy1 . . . 2_657 174.87(13) ?
O6 Dy1 O2 Dy1 . . . 2_657 113.12(11) ?
N5 Dy1 O2 Dy1 . . . 2_657 -163.24(12) ?
O8 Dy1 O2 Dy1 . . . 2_657 72.77(11) ?
O5 N6 O3 Dy1 . . . . -175.9(4) ?
O4 N6 O3 Dy1 . . . . 3.2(3) ?
O2 Dy1 O3 N6 . . . . 126.4(2) ?
O2 Dy1 O3 N6 2_657 . . . 56.8(2) ?
O1 Dy1 O3 N6 2_657 . . . -15.6(2) ?
O4 Dy1 O3 N6 . . . . -1.92(19) ?
N4 Dy1 O3 N6 . . . . -155.1(2) ?
O6 Dy1 O3 N6 . . . . -130.8(2) ?
N5 Dy1 O3 N6 . . . . -86.6(2) ?
O8 Dy1 O3 N6 . . . . 128.8(3) ?
Dy1 Dy1 O3 N6 2_657 . . . 90.8(2) ?
O5 N6 O4 Dy1 . . . . 175.9(4) ?
O3 N6 O4 Dy1 . . . . -3.2(3) ?
O2 Dy1 O4 N6 . . . . -52.3(2) ?
O2 Dy1 O4 N6 2_657 . . . -118.6(2) ?
O1 Dy1 O4 N6 2_657 . . . 170.4(2) ?
O3 Dy1 O4 N6 . . . . 1.91(19) ?
N4 Dy1 O4 N6 . . . . 32.4(2) ?
O6 Dy1 O4 N6 . . . . 127.8(2) ?
N5 Dy1 O4 N6 . . . . 86.3(2) ?
O8 Dy1 O4 N6 . . . . -146.3(2) ?
Dy1 Dy1 O4 N6 2_657 . . . -86.6(2) ?
O7 N7 O6 Dy1 . . . . -176.6(4) ?
O8 N7 O6 Dy1 . . . . 3.1(4) ?
O2 Dy1 O6 N7 . . . . -56.8(2) ?
O2 Dy1 O6 N7 2_657 . . . 24.1(3) ?
O1 Dy1 O6 N7 2_657 . . . 81.2(2) ?
O4 Dy1 O6 N7 . . . . 123.1(2) ?
O3 Dy1 O6 N7 . . . . -147.7(2) ?
N4 Dy1 O6 N7 . . . . -122.6(2) ?
N5 Dy1 O6 N7 . . . . 166.3(3) ?
O8 Dy1 O6 N7 . . . . -1.8(2) ?
Dy1 Dy1 O6 N7 2_657 . . . -16.8(2) ?
O7 N7 O8 Dy1 . . . . 176.7(4) ?
O6 N7 O8 Dy1 . . . . -3.0(4) ?
O2 Dy1 O8 N7 . . . . 129.1(2) ?
O2 Dy1 O8 N7 2_657 . . . -153.6(3) ?
O1 Dy1 O8 N7 2_657 . . . -82.3(2) ?
O4 Dy1 O8 N7 . . . . -125.1(2) ?
O3 Dy1 O8 N7 . . . . 126.7(3) ?
N4 Dy1 O8 N7 . . . . 56.0(2) ?
O6 Dy1 O8 N7 . . . . 1.8(2) ?
N5 Dy1 O8 N7 . . . . -11.4(3) ?
Dy1 Dy1 O8 N7 2_657 . . . 167.8(3) ?
N5 C9 S1 C15 . . . . -4.6(3) ?
N9 C9 S1 C15 . . . . 175.7(4) ?
C14 C15 S1 C9 . . . . -173.3(4) ?
C10 C15 S1 C9 . . . . 2.4(3) ?
